data_2107172
loop_
_publ_author_name
'Palazzi, M.'

_publ_section_title
;
 Structure cristalline de l'orthotrithioarsenite trisodique, Na3 As S3
;
_journal_name_full 'Acta Crystallographica B (24,1968-38,1982)'
_journal_page_first 3175
_journal_page_last 3177
_journal_volume 32
_journal_year 1976
_chemical_formula_sum 'As Na3 S3'
_chemical_name_systematic 'Na3 (As S3)'
_space_group_IT_number 198
_symmetry_space_group_name_Hall 'P 2ac 2ab 3'
_symmetry_space_group_name_H-M 'P 21 3'
_cell_angle_alpha 90
_cell_angle_beta 90
_cell_angle_gamma 90
_cell_formula_units_Z 4
_cell_length_a 8.566
_cell_length_b 8.566
_cell_length_c 8.566
_cell_volume 628.542
_citation_journal_id_ASTM ACBCAR
_cod_data_source_file Palazzi_ACBCAR_1976_809.cif
_cod_data_source_block As1Na3S3
_cod_original_cell_volume 628.5419
_cod_original_formula_sum 'As1 Na3 S3'
_cod_database_code 2107172

loop_
_symmetry_equiv_pos_as_xyz
x,y,z
-x+1/2,-y,z+1/2
x+1/2,-y+1/2,-z
-x,y+1/2,-z+1/2
z,x,y
-z+1/2,-x,y+1/2
z+1/2,-x+1/2,-y
-z,x+1/2,-y+1/2
y,z,x
y+1/2,-z+1/2,-x
-y,z+1/2,-x+1/2
-y+1/2,-z,x+1/2

loop_
_atom_site_label
_atom_site_type_symbol
_atom_site_fract_x
_atom_site_fract_y
_atom_site_fract_z
_atom_site_occupancy
_atom_site_U_iso_or_equiv
Na2 Na+1 0.9329 0.9329 0.9329 1 0.0
As1 As+3 0.2215 0.2215 0.2215 1 0.0
Na3 Na+1 0.6721 0.6721 0.6721 1 0.0
Na1 Na+1 0.4392 0.4392 0.4392 1 0.0
S1 S-2 0.1458 0.472 0.2486 1 0.0
